data_1551629
loop_
_publ_author_name
'IGARASHI, Ryota'
'NAGASE, Hiromasa'
'FURUISHI, Takayuki'
'TOMONO, Kazuo'
'ENDO, Tomohiro'
'UEDA, Haruhisa'

_publ_section_title
;
 Crystal Structure of an Epalrestat Methanol Solvate
;
_journal_issue 0
_journal_name_full 'X-ray Structure Analysis Online'
_journal_page_first 1
_journal_paper_doi 10.2116/xraystruct.31.1
_journal_volume 31
_journal_year 2015
_chemical_formula_moiety 'C15 H13 N O3 S2, C H4 O'
_chemical_formula_sum 'C16 H17 N O4 S2'
_chemical_formula_weight 351.43
_space_group_IT_number 13
_space_group_name_Hall '-P 2yc'
_space_group_name_H-M_alt 'P 1 2/c 1'
_symmetry_cell_setting monoclinic
_symmetry_Int_Tables_number 13
_symmetry_space_group_name_Hall '-P 2yc'
_symmetry_space_group_name_H-M 'P 1 2/c 1'
_atom_sites_solution_hydrogens geom
_atom_sites_solution_primary direct
_atom_sites_solution_secondary difmap
_cell_angle_alpha 90.0000
_cell_angle_beta 102.0075(7)
_cell_angle_gamma 90.0000
_cell_formula_units_Z 8
_cell_length_a 14.1757(3)
_cell_length_b 8.23382(15)
_cell_length_c 28.6476(6)
_cell_measurement_reflns_used 26274
_cell_measurement_temperature 93
_cell_measurement_theta_max 68.27
_cell_measurement_theta_min 3.15
_cell_volume 3270.59(11)
_computing_cell_refinement 'RAPID AUTO'
_computing_data_collection 'RAPID AUTO (Rigaku, ????)'
_computing_data_reduction 'RAPID AUTO'
_computing_molecular_graphics 'CrystalStructure 4.0'
_computing_publication_material 'CrystalStructure 4.0 (Rigaku, 2010)'
_computing_structure_refinement 'SHELXL97 (Sheldrick, 2008)'
_computing_structure_solution 'Il Milione (Burla, et al., 2007)'
_diffrn_ambient_temperature 93
_diffrn_detector_area_resol_mean 10.000
_diffrn_measured_fraction_theta_full 0.999
_diffrn_measured_fraction_theta_max 0.999
_diffrn_measurement_device_type 'Rigaku R-AXIS RAPID'
_diffrn_measurement_method \w
_diffrn_radiation_type 'Cu K\a'
_diffrn_radiation_wavelength 1.54187
_diffrn_reflns_av_R_equivalents 0.0557
_diffrn_reflns_limit_h_max 17
_diffrn_reflns_limit_h_min -16
_diffrn_reflns_limit_k_max 9
_diffrn_reflns_limit_k_min -9
_diffrn_reflns_limit_l_max 34
_diffrn_reflns_limit_l_min -34
_diffrn_reflns_number 36385
_diffrn_reflns_theta_full 68.25
_diffrn_reflns_theta_max 68.25
_diffrn_standards_number 0
_exptl_absorpt_coefficient_mu 3.126
_exptl_absorpt_correction_T_max 0.732
_exptl_absorpt_correction_T_min 0.585
_exptl_absorpt_correction_type multi-scan
_exptl_absorpt_process_details 'ABSCOR (Rigaku, 1995)'
_exptl_crystal_colour yellow
_exptl_crystal_density_diffrn 1.427
_exptl_crystal_density_method 'not measured'
_exptl_crystal_description platelet
_exptl_crystal_F_000 1472.00
_exptl_crystal_size_max 0.300
_exptl_crystal_size_mid 0.200
_exptl_crystal_size_min 0.100
_refine_diff_density_max 0.280
_refine_diff_density_min -0.480
_refine_ls_extinction_method none
_refine_ls_goodness_of_fit_ref 1.088
_refine_ls_hydrogen_treatment constr
_refine_ls_number_parameters 419
_refine_ls_number_reflns 5982
_refine_ls_number_restraints 0
_refine_ls_R_factor_gt 0.0337
_refine_ls_shift/su_max 0.002
_refine_ls_structure_factor_coef Fsqd
_refine_ls_weighting_details 'w = 1/[\s^2^(Fo^2^)+(0.0433P)^2^+1.5691P] where P=(Fo^2^+2Fc^2^)/3'
_refine_ls_weighting_scheme calc
_refine_ls_wR_factor_ref 0.0883
_reflns_number_gt 5545
_reflns_number_total 5982
_reflns_threshold_expression F^2^>2.0\s(F^2^)
_cod_data_source_file 31_1_1.txt
_cod_data_source_block 20120915
_cod_database_code 1551629

loop_
_symmetry_equiv_pos_site_id
_symmetry_equiv_pos_as_xyz
1 +X,+Y,+Z
2 -X,+Y,1/2-Z
3 -X,-Y,-Z
4 +X,-Y,1/2+Z

loop_
_atom_site_label
_atom_site_type_symbol
_atom_site_fract_x
_atom_site_fract_y
_atom_site_fract_z
_atom_site_U_iso_or_equiv
_atom_site_adp_type
_atom_site_occupancy
_atom_site_symmetry_multiplicity
_atom_site_calc_flag
_atom_site_refinement_flags
S1A S 0.14953(3) 1.06522(5) 0.518078(12) 0.01588(10) Uani 1.0 4 d .
S1B S 0.33830(3) 0.35884(5) 0.480584(12) 0.01481(10) Uani 1.0 4 d .
S2A S 0.21946(3) 1.33389(5) 0.585762(12) 0.01757(10) Uani 1.0 4 d .
S2B S 0.28215(3) 0.09147(5) 0.410693(13) 0.01732(10) Uani 1.0 4 d .
O1A O 0.23767(7) 0.73474(13) 0.61126(3) 0.0177(3) Uani 1.0 4 d .
O3A O 0.27561(8) 1.15267(17) 0.72729(4) 0.0283(3) Uani 1.0 4 d .
O1MA O 0.33652(8) 0.64691(15) 0.70161(4) 0.0248(3) Uani 1.0 4 d .
O2A O 0.13416(7) 1.10614(13) 0.67682(3) 0.0170(3) Uani 1.0 4 d .
O1MB O 0.18081(8) 0.77053(15) 0.29221(4) 0.0255(3) Uani 1.0 4 d .
O1B O 0.25258(7) 0.69038(13) 0.38731(3) 0.0172(3) Uani 1.0 4 d .
O2B O 0.36278(7) 0.43611(14) 0.32179(4) 0.0194(3) Uani 1.0 4 d .
O3B O 0.23752(8) 0.33649(16) 0.26783(4) 0.0247(3) Uani 1.0 4 d .
N1A N 0.23282(8) 1.01404(16) 0.60547(4) 0.0135(3) Uani 1.0 4 d .
N1B N 0.25747(8) 0.41218(16) 0.39300(4) 0.0133(3) Uani 1.0 4 d .
C9A C 0.02106(10) 0.46459(19) 0.40578(5) 0.0144(3) Uani 1.0 4 d .
C10B C 0.48644(11) 1.1290(2) 0.59187(5) 0.0180(4) Uani 1.0 4 d .
C2B C 0.27567(10) 0.56853(19) 0.41109(5) 0.0138(3) Uani 1.0 4 d .
C6B C 0.35558(10) 0.70161(19) 0.48553(5) 0.0139(3) Uani 1.0 4 d .
C4A C 0.28527(10) 1.04524(19) 0.65390(5) 0.0155(3) Uani 1.0 4 d .
C7A C 0.08795(10) 0.69602(19) 0.46389(5) 0.0140(3) Uani 1.0 4 d .
C8B C 0.42075(10) 0.88673(19) 0.54756(5) 0.0148(3) Uani 1.0 4 d .
C9B C 0.46685(10) 0.96160(19) 0.59284(5) 0.0145(3) Uani 1.0 4 d .
C12B C 0.55408(11) 1.1309(3) 0.67609(6) 0.0237(4) Uani 1.0 4 d .
C6A C 0.13389(10) 0.72273(19) 0.51337(5) 0.0140(3) Uani 1.0 4 d .
C3A C 0.16258(10) 0.86175(19) 0.53729(5) 0.0134(3) Uani 1.0 4 d .
C2A C 0.21338(10) 0.85676(19) 0.58782(5) 0.0140(3) Uani 1.0 4 d .
C13A C -0.06524(11) 0.4634(2) 0.32312(6) 0.0217(4) Uani 1.0 4 d .
C7B C 0.40834(10) 0.72853(19) 0.53390(5) 0.0140(3) Uani 1.0 4 d .
C5B C 0.28069(10) 0.38910(18) 0.31041(5) 0.0144(3) Uani 1.0 4 d .
C14B C 0.49127(11) 0.8820(2) 0.63721(5) 0.0188(4) Uani 1.0 4 d .
C3B C 0.32622(10) 0.56283(19) 0.46176(5) 0.0132(3) Uani 1.0 4 d .
C8A C 0.06471(10) 0.53931(19) 0.45158(5) 0.0148(3) Uani 1.0 4 d .
C4B C 0.21005(10) 0.38485(19) 0.34360(5) 0.0150(3) Uani 1.0 4 d .
C14A C -0.02834(11) 0.5470(2) 0.36495(5) 0.0190(4) Uani 1.0 4 d .
C12A C -0.05608(11) 0.2962(2) 0.32088(5) 0.0195(4) Uani 1.0 4 d .
C5A C 0.22086(10) 1.10543(19) 0.68645(5) 0.0152(3) Uani 1.0 4 d .
C1B C 0.28864(10) 0.28487(19) 0.42367(5) 0.0133(3) Uani 1.0 4 d .
C11B C 0.52951(11) 1.2127(2) 0.63271(6) 0.0216(4) Uani 1.0 4 d .
C10A C 0.02805(10) 0.29477(19) 0.40283(5) 0.0157(3) Uani 1.0 4 d .
C11A C -0.00957(10) 0.2110(2) 0.36129(5) 0.0181(4) Uani 1.0 4 d .
C15B C 0.44656(11) 0.58495(19) 0.56464(5) 0.0168(4) Uani 1.0 4 d .
C15A C 0.07420(11) 0.83655(19) 0.42967(5) 0.0185(4) Uani 1.0 4 d .
C1MB C 0.11045(13) 0.8910(3) 0.29669(6) 0.0370(5) Uani 1.0 4 d .
C1A C 0.20453(10) 1.13984(19) 0.57407(5) 0.0141(3) Uani 1.0 4 d .
C13B C 0.53505(11) 0.9661(3) 0.67798(5) 0.0226(4) Uani 1.0 4 d .
C1MA C 0.39512(12) 0.5066(3) 0.69977(6) 0.0279(4) Uani 1.0 4 d .
H10B H 0.4697 1.1861 0.5625 0.0216 Uiso 1.0 4 calc R
H6B H 0.3388 0.7979 0.4674 0.0167 Uiso 1.0 4 calc R
H4A1 H 0.3359 1.1273 0.6530 0.0186 Uiso 1.0 4 calc R
H4A2 H 0.3176 0.9440 0.6673 0.0186 Uiso 1.0 4 calc R
H8B H 0.3947 0.9623 0.5232 0.0178 Uiso 1.0 4 calc R
H12B H 0.5837 1.1876 0.7042 0.0284 Uiso 1.0 4 calc R
H6A H 0.1459 0.6268 0.5321 0.0168 Uiso 1.0 4 calc R
H13A H -0.0972 0.5214 0.2957 0.0260 Uiso 1.0 4 calc R
H14B H 0.4777 0.7695 0.6393 0.0225 Uiso 1.0 4 calc R
H8A H 0.0795 0.4648 0.4774 0.0177 Uiso 1.0 4 calc R
H4B2 H 0.1602 0.4693 0.3337 0.0180 Uiso 1.0 4 calc R
H4B1 H 0.1774 0.2779 0.3408 0.0180 Uiso 1.0 4 calc R
H14A H -0.0365 0.6614 0.3660 0.0227 Uiso 1.0 4 calc R
H12A H -0.0813 0.2399 0.2920 0.0234 Uiso 1.0 4 calc R
H11B H 0.5423 1.3256 0.6311 0.0259 Uiso 1.0 4 calc R
H10A H 0.0595 0.2358 0.4302 0.0189 Uiso 1.0 4 calc R
H11A H -0.0038 0.0962 0.3603 0.0217 Uiso 1.0 4 calc R
H15F H 0.5043 0.6173 0.5880 0.0202 Uiso 1.0 4 calc R
H15D H 0.4631 0.4976 0.5445 0.0202 Uiso 1.0 4 calc R
H15E H 0.3972 0.5465 0.5814 0.0202 Uiso 1.0 4 calc R
H15C H 0.0792 0.7982 0.3979 0.0222 Uiso 1.0 4 calc R
H15A H 0.1240 0.9184 0.4406 0.0222 Uiso 1.0 4 calc R
H15B H 0.0104 0.8846 0.4281 0.0222 Uiso 1.0 4 calc R
H1B3 H 0.0580 0.8405 0.3090 0.0444 Uiso 1.0 4 calc R
H1B2 H 0.0845 0.9390 0.2653 0.0444 Uiso 1.0 4 calc R
H1B1 H 0.1407 0.9760 0.3188 0.0444 Uiso 1.0 4 calc R
H13B H 0.5522 0.9101 0.7075 0.0271 Uiso 1.0 4 calc R
H1A3 H 0.4577 0.5402 0.6936 0.0334 Uiso 1.0 4 calc R
H1A1 H 0.3630 0.4346 0.6741 0.0334 Uiso 1.0 4 calc R
H1A2 H 0.4048 0.4489 0.7303 0.0334 Uiso 1.0 4 calc R
H3A H 0.2405 1.1808 0.7461 0.0339 Uiso 1.0 4 calc R
H1A4 H 0.3007 0.6624 0.6747 0.0297 Uiso 1.0 4 calc R
H1B4 H 0.2127 0.7462 0.3194 0.0306 Uiso 1.0 4 calc R
H3B H 0.2749 0.3469 0.2488 0.0296 Uiso 1.0 4 calc R

loop_
_atom_site_aniso_label
_atom_site_aniso_U_11
_atom_site_aniso_U_22
_atom_site_aniso_U_33
_atom_site_aniso_U_12
_atom_site_aniso_U_13
_atom_site_aniso_U_23
S1A 0.02036(19) 0.0170(2) 0.00900(17) 0.00207(14) 0.00000(13) 0.00062(13)
S1B 0.01720(19) 0.0162(2) 0.01015(17) 0.00062(14) 0.00068(13) 0.00187(13)
S2A 0.0210(2) 0.0168(2) 0.01455(19) -0.00011(14) 0.00282(14) -0.00039(14)
S2B 0.0186(2) 0.0162(2) 0.01668(19) 0.00009(14) 0.00260(14) -0.00018(14)
O1A 0.0207(6) 0.0187(6) 0.0127(5) 0.0025(5) 0.0009(4) 0.0036(5)
O3A 0.0179(6) 0.0548(9) 0.0116(6) -0.0068(6) 0.0018(5) -0.0111(6)
O1MA 0.0250(6) 0.0361(8) 0.0121(5) 0.0042(5) 0.0012(5) 0.0059(5)
O2A 0.0140(6) 0.0218(6) 0.0147(5) -0.0012(5) 0.0020(4) -0.0016(5)
O1MB 0.0302(7) 0.0330(7) 0.0127(6) 0.0036(6) 0.0030(5) 0.0067(5)
O1B 0.0183(6) 0.0190(6) 0.0137(5) 0.0031(5) 0.0018(4) 0.0038(5)
O2B 0.0149(6) 0.0277(7) 0.0156(5) -0.0043(5) 0.0028(4) -0.0029(5)
O3B 0.0182(6) 0.0439(8) 0.0112(5) -0.0061(5) 0.0014(4) -0.0069(5)
N1A 0.0131(6) 0.0175(7) 0.0097(6) 0.0018(5) 0.0015(5) -0.0002(5)
N1B 0.0123(6) 0.0166(7) 0.0105(6) 0.0005(5) 0.0017(5) 0.0011(5)
C9A 0.0091(7) 0.0200(9) 0.0143(7) -0.0007(6) 0.0031(6) -0.0002(6)
C10B 0.0137(7) 0.0211(9) 0.0184(8) 0.0010(6) 0.0016(6) 0.0006(7)
C2B 0.0096(7) 0.0194(9) 0.0131(7) 0.0017(6) 0.0041(6) 0.0017(6)
C6B 0.0121(7) 0.0168(8) 0.0138(7) 0.0029(6) 0.0047(6) 0.0031(6)
C4A 0.0130(7) 0.0216(9) 0.0104(7) 0.0014(6) -0.0007(6) -0.0011(6)
C7A 0.0108(7) 0.0190(8) 0.0130(7) -0.0007(6) 0.0038(6) 0.0004(6)
C8B 0.0117(7) 0.0195(9) 0.0133(7) 0.0018(6) 0.0027(6) 0.0033(6)
C9B 0.0091(7) 0.0191(8) 0.0154(7) 0.0019(6) 0.0025(6) -0.0005(6)
C12B 0.0141(8) 0.0334(11) 0.0206(8) 0.0017(7) -0.0031(6) -0.0084(7)
C6A 0.0116(7) 0.0184(8) 0.0127(7) 0.0010(6) 0.0039(6) 0.0019(6)
C3A 0.0121(7) 0.0179(8) 0.0104(7) 0.0025(6) 0.0031(6) 0.0022(6)
C2A 0.0104(7) 0.0204(9) 0.0119(7) 0.0009(6) 0.0039(6) 0.0002(6)
C13A 0.0191(8) 0.0250(9) 0.0175(8) 0.0013(7) -0.0040(6) 0.0030(7)
C7B 0.0102(7) 0.0184(8) 0.0139(7) 0.0012(6) 0.0037(6) 0.0012(6)
C5B 0.0144(8) 0.0152(8) 0.0127(7) 0.0010(6) 0.0005(6) 0.0003(6)
C14B 0.0181(8) 0.0209(9) 0.0173(8) 0.0042(7) 0.0037(6) 0.0013(7)
C3B 0.0115(7) 0.0167(8) 0.0117(7) 0.0021(6) 0.0031(6) 0.0022(6)
C8A 0.0118(7) 0.0200(9) 0.0126(7) 0.0019(6) 0.0026(6) 0.0023(6)
C4B 0.0118(7) 0.0194(8) 0.0124(7) -0.0006(6) -0.0006(6) 0.0000(6)
C14A 0.0176(8) 0.0174(9) 0.0197(8) 0.0021(6) -0.0009(6) 0.0016(7)
C12A 0.0165(8) 0.0240(9) 0.0160(8) -0.0013(7) -0.0011(6) -0.0039(7)
C5A 0.0169(8) 0.0174(8) 0.0105(7) -0.0027(6) 0.0010(6) 0.0006(6)
C1B 0.0096(7) 0.0183(8) 0.0123(7) 0.0001(6) 0.0032(5) 0.0024(6)
C11B 0.0151(8) 0.0224(9) 0.0255(9) -0.0015(7) 0.0006(6) -0.0041(7)
C10A 0.0123(7) 0.0187(8) 0.0156(7) -0.0006(6) 0.0015(6) 0.0028(6)
C11A 0.0158(8) 0.0182(8) 0.0198(8) -0.0008(6) 0.0023(6) -0.0010(7)
C15B 0.0164(8) 0.0168(8) 0.0158(7) 0.0009(6) 0.0001(6) 0.0012(6)
C15A 0.0234(8) 0.0187(9) 0.0124(7) -0.0031(7) 0.0013(6) 0.0006(6)
C1MB 0.0292(10) 0.0598(14) 0.0225(9) 0.0129(10) 0.0067(8) 0.0078(9)
C1A 0.0116(7) 0.0200(9) 0.0109(7) 0.0013(6) 0.0030(6) 0.0004(6)
C13B 0.0193(8) 0.0322(10) 0.0150(8) 0.0070(7) 0.0003(6) 0.0007(7)
C1MA 0.0262(9) 0.0330(11) 0.0228(9) 0.0024(8) 0.0015(7) 0.0040(8)

loop_
_atom_type_symbol
_atom_type_description
_atom_type_scat_dispersion_real
_atom_type_scat_dispersion_imag
_atom_type_scat_source
H H 0.000 0.000
;
International Tables for Crystallography
(1992, Vol. C, Table 6.1.1.4)
;
O O 0.049 0.032
;
International Tables for Crystallography
(1992, Vol. C, Tables 4.2.6.8 and 6.1.1.4)
;
N N 0.031 0.018
;
International Tables for Crystallography
(1992, Vol. C, Tables 4.2.6.8 and 6.1.1.4)
;
S S 0.333 0.557
;
International Tables for Crystallography
(1992, Vol. C, Tables 4.2.6.8 and 6.1.1.4)
;
C C 0.018 0.009
;
International Tables for Crystallography
(1992, Vol. C, Tables 4.2.6.8 and 6.1.1.4)
;

loop_
_geom_angle_atom_site_label_1
_geom_angle_atom_site_label_2
_geom_angle_atom_site_label_3
_geom_angle
_geom_angle_publ_flag
C3A S1A C1A 92.86(7) yes
C3B S1B C1B 92.99(7) yes
C4A N1A C2A 122.17(12) yes
C4A N1A C1A 120.83(13) yes
C2A N1A C1A 116.91(12) yes
C2B N1B C4B 121.23(12) yes
C2B N1B C1B 117.10(11) yes
C4B N1B C1B 121.64(13) yes
C8A C9A C14A 125.93(15) yes
C8A C9A C10A 116.73(13) yes
C14A C9A C10A 117.33(13) yes
C9B C10B C11B 121.62(14) yes
O1B C2B N1B 123.09(12) yes
O1B C2B C3B 126.40(14) yes
N1B C2B C3B 110.51(13) yes
C7B C6B C3B 130.95(14) yes
N1A C4A C5A 112.98(11) yes
C6A C7A C8A 115.67(14) yes
C6A C7A C15A 119.50(13) yes
C8A C7A C15A 124.74(13) yes
C9B C8B C7B 131.75(14) yes
C10B C9B C8B 116.68(13) yes
C10B C9B C14B 117.48(13) yes
C8B C9B C14B 125.83(15) yes
C11B C12B C13B 119.57(15) yes
C7A C6A C3A 130.61(15) yes
S1A C3A C6A 130.23(11) yes
S1A C3A C2A 109.32(11) yes
C6A C3A C2A 120.46(14) yes
O1A C2A N1A 123.61(12) yes
O1A C2A C3A 125.99(14) yes
N1A C2A C3A 110.38(13) yes
C14A C13A C12A 120.76(15) yes
C6B C7B C8B 115.58(13) yes
C6B C7B C15B 119.39(14) yes
C8B C7B C15B 125.02(13) yes
O2B C5B O3B 126.29(15) yes
O2B C5B C4B 124.31(13) yes
O3B C5B C4B 109.40(12) yes
C9B C14B C13B 120.67(15) yes
S1B C3B C2B 109.08(11) yes
S1B C3B C6B 130.70(11) yes
C2B C3B C6B 120.21(14) yes
C9A C8A C7A 131.70(14) yes
N1B C4B C5B 112.02(11) yes
C9A C14A C13A 120.80(15) yes
C13A C12A C11A 119.57(14) yes
O3A C5A O2A 125.88(15) yes
O3A C5A C4A 108.82(12) yes
O2A C5A C4A 125.28(13) yes
S1B C1B S2B 123.05(9) yes
S1B C1B N1B 110.07(11) yes
S2B C1B N1B 126.88(11) yes
C10B C11B C12B 119.86(16) yes
C9A C10A C11A 121.89(13) yes
C12A C11A C10A 119.62(15) yes
S1A C1A S2A 123.12(9) yes
S1A C1A N1A 110.49(11) yes
S2A C1A N1A 126.39(11) yes
C12B C13B C14B 120.79(15) yes
C5A O3A H3A 109.463 no
C1MA O1MA H1A4 109.469 no
C1MB O1MB H1B4 109.462 no
C5B O3B H3B 109.469 no
C9B C10B H10B 119.191 no
C11B C10B H10B 119.192 no
C7B C6B H6B 114.520 no
C3B C6B H6B 114.529 no
N1A C4A H4A1 108.984 no
N1A C4A H4A2 108.993 no
C5A C4A H4A1 108.988 no
C5A C4A H4A2 108.987 no
H4A1 C4A H4A2 107.781 no
C9B C8B H8B 114.127 no
C7B C8B H8B 114.118 no
C11B C12B H12B 120.218 no
C13B C12B H12B 120.212 no
C7A C6A H6A 114.686 no
C3A C6A H6A 114.700 no
C14A C13A H13A 119.621 no
C12A C13A H13A 119.623 no
C9B C14B H14B 119.662 no
C13B C14B H14B 119.665 no
C9A C8A H8A 114.155 no
C7A C8A H8A 114.143 no
N1B C4B H4B2 109.214 no
N1B C4B H4B1 109.220 no
C5B C4B H4B2 109.200 no
C5B C4B H4B1 109.199 no
H4B2 C4B H4B1 107.903 no
C9A C14A H14A 119.600 no
C13A C14A H14A 119.603 no
C13A C12A H12A 120.219 no
C11A C12A H12A 120.215 no
C10B C11B H11B 120.069 no
C12B C11B H11B 120.071 no
C9A C10A H10A 119.048 no
C11A C10A H10A 119.059 no
C12A C11A H11A 120.189 no
C10A C11A H11A 120.193 no
C7B C15B H15F 109.475 no
C7B C15B H15D 109.470 no
C7B C15B H15E 109.471 no
H15F C15B H15D 109.475 no
H15F C15B H15E 109.476 no
H15D C15B H15E 109.461 no
C7A C15A H15C 109.473 no
C7A C15A H15A 109.476 no
C7A C15A H15B 109.473 no
H15C C15A H15A 109.459 no
H15C C15A H15B 109.472 no
H15A C15A H15B 109.475 no
O1MB C1MB H1B3 109.471 no
O1MB C1MB H1B2 109.467 no
O1MB C1MB H1B1 109.470 no
H1B3 C1MB H1B2 109.474 no
H1B3 C1MB H1B1 109.470 no
H1B2 C1MB H1B1 109.476 no
C12B C13B H13B 119.606 no
C14B C13B H13B 119.605 no
O1MA C1MA H1A3 109.466 no
O1MA C1MA H1A1 109.475 no
O1MA C1MA H1A2 109.483 no
H1A3 C1MA H1A1 109.458 no
H1A3 C1MA H1A2 109.466 no
H1A1 C1MA H1A2 109.479 no

loop_
_geom_bond_atom_site_label_1
_geom_bond_atom_site_label_2
_geom_bond_distance
_geom_bond_publ_flag
S1A C3A 1.7611(16) yes
S1A C1A 1.7430(14) yes
S1B C3B 1.7615(16) yes
S1B C1B 1.7457(14) yes
S2A C1A 1.6372(16) yes
S2B C1B 1.6335(16) yes
O1A C2A 1.2176(18) yes
O3A C5A 1.3209(17) yes
O1MA C1MA 1.430(3) yes
O2A C5A 1.2023(17) yes
O1MB C1MB 1.431(3) yes
O1B C2B 1.2186(18) yes
O2B C5B 1.2052(17) yes
O3B C5B 1.3189(18) yes
N1A C4A 1.4541(17) yes
N1A C2A 1.397(2) yes
N1A C1A 1.3758(19) yes
N1B C2B 1.392(2) yes
N1B C4B 1.4524(17) yes
N1B C1B 1.3800(19) yes
C9A C8A 1.465(2) yes
C9A C14A 1.407(2) yes
C9A C10A 1.406(3) yes
C10B C9B 1.408(3) yes
C10B C11B 1.385(3) yes
C2B C3B 1.4799(19) yes
C6B C7B 1.4482(19) yes
C6B C3B 1.351(3) yes
C4A C5A 1.518(3) yes
C7A C6A 1.4483(19) yes
C7A C8A 1.360(3) yes
C7A C15A 1.503(3) yes
C8B C9B 1.462(2) yes
C8B C7B 1.361(3) yes
C9B C14B 1.408(2) yes
C12B C11B 1.393(3) yes
C12B C13B 1.386(3) yes
C6A C3A 1.353(3) yes
C3A C2A 1.4772(19) yes
C13A C14A 1.387(3) yes
C13A C12A 1.385(3) yes
C7B C15B 1.506(2) yes
C5B C4B 1.518(3) yes
C14B C13B 1.388(2) yes
C12A C11A 1.396(2) yes
C10A C11A 1.383(2) yes
O3A H3A 0.840 no
O1MA H1A4 0.840 no
O1MB H1B4 0.840 no
O3B H3B 0.840 no
C10B H10B 0.950 no
C6B H6B 0.950 no
C4A H4A1 0.990 no
C4A H4A2 0.990 no
C8B H8B 0.950 no
C12B H12B 0.950 no
C6A H6A 0.950 no
C13A H13A 0.950 no
C14B H14B 0.950 no
C8A H8A 0.950 no
C4B H4B2 0.990 no
C4B H4B1 0.990 no
C14A H14A 0.950 no
C12A H12A 0.950 no
C11B H11B 0.950 no
C10A H10A 0.950 no
C11A H11A 0.950 no
C15B H15F 0.980 no
C15B H15D 0.980 no
C15B H15E 0.980 no
C15A H15C 0.980 no
C15A H15A 0.980 no
C15A H15B 0.980 no
C1MB H1B3 0.980 no
C1MB H1B2 0.980 no
C1MB H1B1 0.980 no
C13B H13B 0.950 no
C1MA H1A3 0.980 no
C1MA H1A1 0.980 no
C1MA H1A2 0.980 no

loop_
_geom_contact_atom_site_label_1
_geom_contact_atom_site_label_2
_geom_contact_distance
_geom_contact_publ_flag
_geom_contact_site_symmetry_2
S1A C7A 3.4423(16) no .
S1A C15A 3.1582(15) no .
S1B C7B 3.4574(16) no .
S1B C15B 3.1752(15) no .
S2A C4A 3.0938(16) no .
S2A C5A 3.4402(16) no .
S2B C4B 3.1236(16) no .
O1A C4A 2.8532(19) no .
O1A C6A 2.8847(16) no .
O1A C1A 3.5033(19) no .
O2A N1A 2.8104(16) no .
O2A C1A 3.3103(18) no .
O1B O2B 3.4010(16) no .
O1B C6B 2.8893(16) no .
O1B C5B 3.3957(18) no .
O1B C4B 2.8189(19) no .
O1B C1B 3.5033(19) no .
O2B N1B 2.7742(18) no .
O2B C2B 3.252(2) no .
O2B C1B 3.528(2) no .
O3B N1B 3.5923(17) no .
C9A C12A 2.815(2) no .
C9A C15A 3.194(3) no .
C10B C13B 2.766(2) no .
C2B C5B 3.255(2) no .
C7A C14A 3.211(2) no .
C9B C12B 2.816(3) no .
C9B C15B 3.203(3) no .
C3A C15A 3.0840(19) no .
C2A C5A 3.473(3) no .
C13A C10A 2.763(2) no .
C7B C14B 3.208(2) no .
C5B C1B 3.335(2) no .
C14B C11B 2.784(3) no .
C14B C15B 3.187(3) no .
C3B C15B 3.0883(19) no .
C14A C11A 2.783(3) no .
C14A C15A 3.180(2) no .
C5A C1A 3.192(2) no .
S1B C15B 3.5830(17) no 3_666
S2A O1A 3.3786(12) no 1_565
S2A C14A 3.4478(18) no 3_576
S2B O1B 3.3785(12) no 1_545
O1A S2A 3.3786(12) no 1_545
O1A O1MA 2.7707(14) no .
O1A C12A 3.543(2) no 3_566
O1A C11A 3.5116(19) no 3_566
O1A C1MA 3.5475(19) no .
O3A O1MB 2.5893(18) no 4_575
O3A C12B 3.2775(18) no 2_656
O3A C1MB 3.391(3) no 4_575
O3A C1MA 3.541(3) no 1_565
O1MA O1A 2.7707(14) no .
O1MA O2B 3.4534(17) no 4_565
O1MA O3B 2.5874(18) no 4_565
O1MA C4A 3.569(2) no .
O1MA C5B 3.385(2) no 4_565
O2A O1MB 3.3891(15) no 4_575
O2A C14A 3.3304(19) no 3_576
O2A C12A 3.498(2) no 3_566
O2A C11A 3.2140(19) no 3_566
O2A C1MB 3.519(2) no 4_575
O1MB O3A 2.5893(18) no 4_574
O1MB O2A 3.3891(15) no 4_574
O1MB O1B 2.7820(14) no .
O1MB C5B 3.4399(19) no .
O1MB C4B 3.489(2) no .
O1MB C5A 3.356(2) no 4_574
O1B S2B 3.3785(12) no 1_565
O1B O1MB 2.7820(14) no .
O1B C7A 3.5202(19) no .
O1B C11B 3.353(2) no 3_676
O1B C15A 3.255(2) no .
O1B C1MB 3.369(2) no .
O2B O1MA 3.4534(17) no 4_564
O2B C14B 3.3924(19) no 3_666
O2B C11B 3.401(2) no 3_676
O3B O1MA 2.5874(18) no 4_564
O3B C13A 3.3461(19) no 2_555
O3B C12A 3.2348(17) no 2_555
O3B C1MA 3.503(3) no 4_564
N1A C8B 3.576(2) no .
N1A C9B 3.4384(19) no .
N1B C9A 3.4730(19) no .
N1B C10A 3.4600(19) no .
C9A N1B 3.4730(19) no .
C9A C4B 3.573(3) no .
C2B C7A 3.485(3) no .
C2B C8A 3.434(3) no .
C6B C6A 3.404(3) no .
C4A O1MA 3.569(2) no .
C4A C9B 3.469(3) no .
C4A C14B 3.338(3) no .
C4A C13B 3.524(2) no .
C7A O1B 3.5202(19) no .
C7A C2B 3.485(3) no .
C7A C3B 3.564(2) no .
C8B N1A 3.576(2) no .
C8B C2A 3.383(3) no .
C9B N1A 3.4384(19) no .
C9B C4A 3.469(3) no .
C12B O3A 3.2775(18) no 2_656
C6A C6B 3.404(3) no .
C2A C8B 3.383(3) no .
C2A C7B 3.594(3) no .
C2A C11A 3.541(3) no 3_566
C13A O3B 3.3461(19) no 2_555
C7B C2A 3.594(3) no .
C5B O1MA 3.385(2) no 4_564
C5B O1MB 3.4399(19) no .
C14B O2B 3.3924(19) no 3_666
C14B C4A 3.338(3) no .
C3B C7A 3.564(2) no .
C8A C2B 3.434(3) no .
C4B O1MB 3.489(2) no .
C4B C9A 3.573(3) no .
C4B C10A 3.451(3) no .
C4B C11A 3.557(3) no .
C14A S2A 3.4478(18) no 3_576
C14A O2A 3.3304(19) no 3_576
C12A O1A 3.543(2) no 3_566
C12A O2A 3.498(2) no 3_566
C12A O3B 3.2348(17) no 2_555
C5A O1MB 3.356(2) no 4_575
C11B O1B 3.353(2) no 3_676
C11B O2B 3.401(2) no 3_676
C10A N1B 3.4600(19) no .
C10A C4B 3.451(3) no .
C11A O1A 3.5116(19) no 3_566
C11A O2A 3.2140(19) no 3_566
C11A C2A 3.541(3) no 3_566
C11A C4B 3.557(3) no .
C15B S1B 3.5830(17) no 3_666
C15A O1B 3.255(2) no .
C1MB O3A 3.391(3) no 4_574
C1MB O2A 3.519(2) no 4_574
C1MB O1B 3.369(2) no .
C13B C4A 3.524(2) no .
C1MA O1A 3.5475(19) no .
C1MA O3A 3.541(3) no 1_545
C1MA O3B 3.503(3) no 4_565
S1A H15A 2.4855 no .
S1A H15B 3.2594 no .
S1B H15D 2.5381 no .
S1B H15E 3.2281 no .
S2A H4A1 2.8295 no .
S2B H4B1 2.7071 no .
O1A H4A2 2.4646 no .
O1A H6A 2.5295 no .
O3A H4A1 2.4618 no .
O3A H4A2 2.5852 no .
O2A H4A1 3.0801 no .
O2A H4A2 2.9855 no .
O2A H3A 2.3127 no .
O1B H6B 2.5259 no .
O1B H4B2 2.5601 no .
O2B H4B2 2.9743 no .
O2B H4B1 3.0815 no .
O2B H3B 2.3199 no .
O3B H4B2 2.6108 no .
O3B H4B1 2.4649 no .
C9A H13A 3.2825 no .
C9A H11A 3.2915 no .
C9A H15C 2.8903 no .
C9A H15B 3.5264 no .
C10B H8B 2.5257 no .
C10B H12B 3.2626 no .
C10B H14B 3.2697 no .
C2B H6B 2.5245 no .
C2B H4B2 2.5992 no .
C2B H4B1 3.2478 no .
C6B H8B 2.4149 no .
C6B H15F 3.3117 no .
C6B H15D 2.6324 no .
C6B H15E 2.9744 no .
C4A H3A 3.0547 no .
C7A H14A 2.9991 no .
C8B H10B 2.5721 no .
C8B H6B 2.4582 no .
C8B H14B 2.7573 no .
C8B H15F 2.6634 no .
C8B H15D 3.2642 no .
C8B H15E 3.0057 no .
C9B H11B 3.2922 no .
C9B H15F 2.8925 no .
C9B H15E 3.5540 no .
C9B H13B 3.2840 no .
C12B H10B 3.2573 no .
C12B H14B 3.2652 no .
C6A H8A 2.4164 no .
C6A H15C 3.2961 no .
C6A H15A 2.6145 no .
C6A H15B 3.0039 no .
C3A H15A 2.7480 no .
C3A H15B 3.4145 no .
C2A H4A1 3.1805 no .
C2A H4A2 2.5468 no .
C2A H6A 2.5324 no .
C13A H11A 3.2623 no .
C7B H14B 2.9929 no .
C14B H10B 3.2670 no .
C14B H8B 3.3339 no .
C14B H12B 3.2690 no .
C14B H15F 2.6226 no .
C14B H15E 3.3286 no .
C3B H15D 2.7859 no .
C3B H15E 3.3676 no .
C8A H6A 2.4615 no .
C8A H14A 2.7588 no .
C8A H10A 2.5705 no .
C8A H15C 2.6615 no .
C8A H15A 3.2651 no .
C8A H15B 2.9855 no .
C4B H3B 3.0591 no .
C14A H8A 3.3347 no .
C14A H12A 3.2661 no .
C14A H10A 3.2618 no .
C14A H15C 2.6256 no .
C14A H15B 3.3006 no .
C12A H14A 3.2619 no .
C12A H10A 3.2559 no .
C1B H4B2 3.2115 no .
C1B H4B1 2.5616 no .
C11B H13B 3.2584 no .
C10A H8A 2.5306 no .
C10A H14A 3.2648 no .
C10A H12A 3.2609 no .
C11A H13A 3.2606 no .
C15B H6B 3.3752 no .
C15B H8B 3.3524 no .
C15B H14B 2.5852 no .
C15A H6A 3.3740 no .
C15A H8A 3.3470 no .
C15A H14A 2.5839 no .
C1A H4A1 2.6153 no .
C1A H4A2 3.2444 no .
C13B H11B 3.2602 no .
H10B H8B 2.3005 no .
H10B H11B 2.3244 no .
H6B H8B 2.1182 no .
H6B H15D 3.5323 no .
H4A1 H3A 3.2630 no .
H4A2 H3A 3.3352 no .
H8B H15F 3.5671 no .
H12B H11B 2.3467 no .
H12B H13B 2.3339 no .
H6A H8A 2.1235 no .
H6A H15A 3.5197 no .
H13A H14A 2.3257 no .
H13A H12A 2.3327 no .
H14B H15F 2.0250 no .
H14B H15D 3.4913 no .
H14B H15E 2.5763 no .
H14B H13B 2.3280 no .
H8A H10A 2.3029 no .
H8A H15C 3.5665 no .
H4B2 H3B 3.3495 no .
H4B1 H3B 3.2714 no .
H14A H15C 2.0421 no .
H14A H15A 3.4937 no .
H14A H15B 2.5486 no .
H12A H11A 2.3521 no .
H10A H11A 2.3219 no .
H1B3 H1B4 2.2873 no .
H1B2 H1B4 2.6559 no .
H1B1 H1B4 2.1486 no .
H1A3 H1A4 2.4000 no .
H1A1 H1A4 2.0744 no .
H1A2 H1A4 2.6130 no .
S1A H8B 3.5507 no .
S1A H8A 3.5618 no 1_565
S1A H10A 2.9336 no 1_565
S1A H15B 3.0226 no 3_576
S1B H10B 3.0298 no 1_545
S1B H8B 3.5193 no 1_545
S1B H15F 3.2716 no 3_666
S1B H15D 3.2687 no 3_666
S2A H6A 2.9329 no 1_565
S2A H8A 3.4893 no 1_565
S2A H14A 3.1817 no 3_576
S2A H15E 3.0916 no 1_565
S2A H1A1 3.0147 no 1_565
S2B H6B 2.9304 no 1_545
S2B H8B 3.4538 no 1_545
S2B H10A 3.5236 no .
S2B H15A 2.9307 no 1_545
S2B H1B1 3.1087 no 1_545
O1A H14B 3.3412 no .
O1A H15E 3.0088 no .
O1A H1A1 3.3425 no .
O1A H1A4 1.9442 no .
O3A H12B 2.5066 no 2_656
O3A H1B2 3.2136 no 4_575
O3A H13B 3.3970 no 2_656
O3A H1A1 3.1673 no 1_565
O3A H1A2 3.0402 no 1_565
O3A H1B4 3.0714 no 4_575
O1MA H4A2 2.6285 no .
O1MA H14B 3.1143 no .
O1MA H13B 3.5003 no 2_656
O1MA H3B 1.7562 no 4_565
O2A H13A 3.2363 no 3_576
O2A H14A 2.5260 no 3_576
O2A H12A 3.1236 no 3_566
O2A H11A 2.5499 no 3_566
O2A H15C 3.4140 no 3_576
O2A H15B 3.2686 no 3_576
O2A H1B3 2.8699 no 3_576
O2A H1B2 2.7944 no 4_575
O1MB H12B 3.3364 no 3_676
O1MB H13A 3.2731 no 2_555
O1MB H4B2 2.7920 no .
O1MB H3A 1.7555 no 4_574
O1B H11B 3.0649 no 3_676
O1B H15C 2.6890 no .
O1B H15A 3.2155 no .
O1B H1B3 3.4046 no .
O1B H1B1 3.2568 no .
O1B H1B4 1.9635 no .
O2B H12B 3.3115 no 3_676
O2B H14B 2.8597 no 3_666
O2B H11B 2.5936 no 3_676
O2B H15F 2.8979 no 3_666
O2B H13B 3.2720 no 3_666
O2B H1A3 2.6784 no 3_666
O2B H1A2 2.9615 no 4_564
O2B H1B4 3.3145 no .
O3B H13A 2.8425 no 2_555
O3B H12A 2.6266 no 2_555
O3B H13B 3.5543 no 3_666
O3B H1A2 3.3110 no 4_564
O3B H1A4 2.9860 no 4_564
N1A H15B 3.4827 no 3_576
N1A H1A4 3.5283 no .
N1B H10A 3.5155 no .
N1B H15F 3.3163 no 3_666
N1B H1B4 3.4426 no .
C9A H6A 3.3292 no 3_566
C9A H4B2 3.1387 no .
C9A H4B1 3.5285 no .
C10B H6B 3.3379 no 3_676
C10B H4A1 3.0291 no .
C10B H15D 3.3123 no 1_565
C2B H11B 3.1912 no 3_676
C2B H15F 3.4699 no 3_666
C2B H15C 3.3223 no .
C2B H1B4 2.9760 no .
C6B H10B 3.2090 no 3_676
C6B H6A 3.5565 no .
C6B H15D 3.3107 no 3_666
C4A H1A1 3.4002 no 1_565
C4A H1A4 3.2073 no .
C7A H8A 3.4464 no 3_566
C9B H4A1 3.0997 no .
C9B H4A2 3.3060 no .
C12B H4A1 3.0252 no .
C12B H3A 3.3035 no 2_656
C12B H1B4 3.4340 no 3_676
C6A H6B 3.4839 no .
C6A H8A 3.4548 no 3_566
C6A H10A 3.4779 no 3_566
C3A H6B 3.5490 no .
C3A H8B 3.4970 no .
C3A H10A 3.5566 no 3_566
C3A H15B 3.5162 no 3_576
C2A H8B 3.5732 no .
C2A H1A4 3.0009 no .
C13A H4B2 3.1467 no .
C13A H1A4 3.5077 no 3_566
C13A H3B 3.3835 no 2_555
C5B H11B 3.5882 no 3_676
C5B H13B 3.5289 no 3_666
C5B H1A2 3.4383 no 4_564
C5B H1B4 3.1212 no .
C14B H4A1 3.0902 no .
C14B H4A2 2.8195 no .
C14B H1A3 3.3283 no .
C14B H1A4 3.5955 no .
C3B H15F 3.3811 no 3_666
C3B H15D 3.0699 no 3_666
C8A H6A 3.4029 no 3_566
C8A H8A 3.1704 no 3_566
C4B H1B1 3.5376 no 1_545
C4B H1B4 3.0566 no .
C14A H4B2 3.0577 no .
C14A H1B3 3.2739 no .
C12A H4B2 3.3307 no .
C12A H4B1 3.2432 no .
C12A H1A4 3.5128 no 3_566
C12A H3B 3.3469 no 2_555
C5A H14A 3.3379 no 3_576
C5A H12A 3.5903 no 3_566
C5A H11A 3.5072 no 3_566
C5A H1B2 3.2859 no 4_575
C5A H1A1 3.4392 no 1_565
C1B H10A 3.3163 no .
C1B H15F 3.1284 no 3_666
C11B H4A1 3.0046 no .
C11B H15F 3.5610 no 1_565
C11B H15D 3.4326 no 1_565
C11B H15E 3.4768 no 1_565
C11B H1A3 3.4777 no 1_565
C11B H1A1 3.3885 no 1_565
C10A H6A 3.4468 no 3_566
C10A H4B2 3.3226 no .
C10A H4B1 3.0364 no .
C10A H15A 3.4660 no 1_545
C10A H15B 3.4739 no 1_545
C11A H4B2 3.4245 no .
C11A H4B1 2.8841 no .
C11A H15A 3.5734 no 1_545
C11A H15B 3.2782 no 1_545
C11A H1B1 3.2935 no 1_545
C15B H10B 3.3025 no 1_545
C15B H11B 2.9925 no 1_545
C15A H10A 3.2943 no 1_565
C15A H11A 2.9722 no 1_565
C15A H1B3 3.4158 no .
C1MB H4B1 3.4859 no 1_565
C1MB H11A 3.1656 no 1_565
C1MB H15C 3.1176 no .
C1MB H1B3 3.4696 no 2_555
C1MB H1B2 2.9847 no 2_555
C1MB H3A 2.6370 no 4_574
C1A H15B 3.0409 no 3_576
C13B H4A1 3.0663 no .
C13B H4A2 3.0392 no .
C1MA H4A1 3.4331 no 1_545
C1MA H14B 3.1471 no .
C1MA H11B 3.4851 no 1_545
C1MA H15E 3.4133 no .
C1MA H1A3 3.3318 no 2_656
C1MA H1A2 3.1497 no 2_656
C1MA H3B 2.7072 no 4_565
H10B S1B 3.0298 no 1_565
H10B C6B 3.2090 no 3_676
H10B C15B 3.3025 no 1_565
H10B H6B 3.0154 no 3_676
H10B H4A1 3.5500 no .
H10B H15D 2.6140 no 1_565
H10B H15E 3.2232 no 1_565
H6B S2B 2.9304 no 1_565
H6B C10B 3.3379 no 3_676
H6B C6A 3.4839 no .
H6B C3A 3.5490 no .
H6B H10B 3.0154 no 3_676
H6B H15A 3.1410 no .
H4A1 C10B 3.0291 no .
H4A1 C9B 3.0997 no .
H4A1 C12B 3.0252 no .
H4A1 C14B 3.0902 no .
H4A1 C11B 3.0046 no .
H4A1 C13B 3.0663 no .
H4A1 C1MA 3.4331 no 1_565
H4A1 H10B 3.5500 no .
H4A1 H12B 3.5485 no .
H4A1 H11B 3.5181 no .
H4A1 H1A1 2.6113 no 1_565
H4A1 H1A2 3.4595 no 1_565
H4A2 O1MA 2.6285 no .
H4A2 C9B 3.3060 no .
H4A2 C14B 2.8195 no .
H4A2 C13B 3.0392 no .
H4A2 H14B 2.9353 no .
H4A2 H13B 3.2966 no .
H4A2 H1A4 2.3449 no .
H4A2 H3B 3.4835 no 4_565
H8B S1A 3.5507 no .
H8B S1B 3.5193 no 1_565
H8B S2B 3.4538 no 1_565
H8B C3A 3.4970 no .
H8B C2A 3.5732 no .
H8B H8B 3.5661 no 3_676
H12B O3A 2.5066 no 2_656
H12B O1MB 3.3364 no 3_676
H12B O2B 3.3115 no 3_676
H12B H4A1 3.5485 no .
H12B H1A3 3.3888 no 1_565
H12B H1A2 3.5223 no 1_565
H12B H1A2 2.8367 no 2_666
H12B H3A 2.6006 no 2_656
H12B H1B4 3.1460 no 3_676
H6A S2A 2.9329 no 1_545
H6A C9A 3.3292 no 3_566
H6A C6B 3.5565 no .
H6A C8A 3.4029 no 3_566
H6A C10A 3.4468 no 3_566
H6A H8A 3.2380 no 3_566
H6A H10A 3.4976 no 3_566
H13A O2A 3.2363 no 3_576
H13A O1MB 3.2731 no 2_555
H13A O3B 2.8425 no 2_555
H13A H1B3 3.3969 no .
H13A H3A 3.2503 no 3_576
H13A H1A4 3.5143 no 3_566
H13A H3B 2.9492 no 2_555
H14B O1A 3.3412 no .
H14B O1MA 3.1143 no .
H14B O2B 2.8597 no 3_666
H14B C1MA 3.1471 no .
H14B H4A2 2.9353 no .
H14B H1A3 2.5008 no .
H14B H1A1 3.4521 no .
H14B H1A4 3.0266 no .
H8A S1A 3.5618 no 1_545
H8A S2A 3.4893 no 1_545
H8A C7A 3.4464 no 3_566
H8A C6A 3.4548 no 3_566
H8A C8A 3.1704 no 3_566
H8A H6A 3.2380 no 3_566
H8A H8A 2.8826 no 3_566
H4B2 O1MB 2.7920 no .
H4B2 C9A 3.1387 no .
H4B2 C13A 3.1467 no .
H4B2 C14A 3.0577 no .
H4B2 C12A 3.3307 no .
H4B2 C10A 3.3226 no .
H4B2 C11A 3.4245 no .
H4B2 H14A 3.4945 no .
H4B2 H15C 3.5939 no .
H4B2 H1B3 3.3933 no .
H4B2 H1B4 2.4591 no .
H4B1 C9A 3.5285 no .
H4B1 C12A 3.2432 no .
H4B1 C10A 3.0364 no .
H4B1 C11A 2.8841 no .
H4B1 C1MB 3.4859 no 1_545
H4B1 H10A 3.3526 no .
H4B1 H11A 3.1211 no .
H4B1 H1B1 2.5913 no 1_545
H14A S2A 3.1817 no 3_576
H14A O2A 2.5260 no 3_576
H14A C5A 3.3379 no 3_576
H14A H4B2 3.4945 no .
H14A H1B3 2.7473 no .
H12A O2A 3.1236 no 3_566
H12A O3B 2.6266 no 2_555
H12A C5A 3.5903 no 3_566
H12A H1B2 2.9683 no 2_545
H12A H1A4 3.5308 no 3_566
H12A H3B 2.8880 no 2_555
H11B O1B 3.0649 no 3_676
H11B O2B 2.5936 no 3_676
H11B C2B 3.1912 no 3_676
H11B C5B 3.5882 no 3_676
H11B C15B 2.9925 no 1_565
H11B C1MA 3.4851 no 1_565
H11B H4A1 3.5181 no .
H11B H15F 2.7039 no 1_565
H11B H15D 2.8744 no 1_565
H11B H15E 2.8896 no 1_565
H11B H1A3 2.9425 no 1_565
H11B H1A1 3.1749 no 1_565
H11B H1B4 3.5173 no 3_676
H10A S1A 2.9336 no 1_545
H10A S2B 3.5236 no .
H10A N1B 3.5155 no .
H10A C6A 3.4779 no 3_566
H10A C3A 3.5566 no 3_566
H10A C1B 3.3163 no .
H10A C15A 3.2943 no 1_545
H10A H6A 3.4976 no 3_566
H10A H4B1 3.3526 no .
H10A H15A 2.7642 no 1_545
H10A H15B 2.9720 no 1_545
H11A O2A 2.5499 no 3_566
H11A C5A 3.5072 no 3_566
H11A C15A 2.9722 no 1_545
H11A C1MB 3.1656 no 1_545
H11A H4B1 3.1211 no .
H11A H15C 2.8356 no 1_545
H11A H15A 2.9993 no 1_545
H11A H15B 2.5877 no 1_545
H11A H1B3 2.8088 no 1_545
H11A H1B2 3.4712 no 1_545
H11A H1B1 2.7571 no 1_545
H15F S1B 3.2716 no 3_666
H15F O2B 2.8979 no 3_666
H15F N1B 3.3163 no 3_666
H15F C2B 3.4699 no 3_666
H15F C3B 3.3811 no 3_666
H15F C1B 3.1284 no 3_666
H15F C11B 3.5610 no 1_545
H15F H11B 2.7039 no 1_545
H15F H1A3 3.2905 no .
H15D S1B 3.2687 no 3_666
H15D C10B 3.3123 no 1_545
H15D C6B 3.3107 no 3_666
H15D C3B 3.0699 no 3_666
H15D C11B 3.4326 no 1_545
H15D H10B 2.6140 no 1_545
H15D H11B 2.8744 no 1_545
H15D H15D 2.9524 no 3_666
H15E S2A 3.0916 no 1_545
H15E O1A 3.0088 no .
H15E C11B 3.4768 no 1_545
H15E C1MA 3.4133 no .
H15E H10B 3.2232 no 1_545
H15E H11B 2.8896 no 1_545
H15E H1A3 3.1515 no .
H15E H1A1 2.9447 no .
H15E H1A4 3.3832 no .
H15C O2A 3.4140 no 3_576
H15C O1B 2.6890 no .
H15C C2B 3.3223 no .
H15C C1MB 3.1176 no .
H15C H4B2 3.5939 no .
H15C H11A 2.8356 no 1_565
H15C H1B3 2.5245 no .
H15C H1B1 2.9772 no .
H15C H1B4 3.2543 no .
H15A S2B 2.9307 no 1_565
H15A O1B 3.2155 no .
H15A C10A 3.4660 no 1_565
H15A C11A 3.5734 no 1_565
H15A H6B 3.1410 no .
H15A H10A 2.7642 no 1_565
H15A H11A 2.9993 no 1_565
H15A H1B1 3.5799 no .
H15B S1A 3.0226 no 3_576
H15B O2A 3.2686 no 3_576
H15B N1A 3.4827 no 3_576
H15B C3A 3.5162 no 3_576
H15B C10A 3.4739 no 1_565
H15B C11A 3.2782 no 1_565
H15B C1A 3.0409 no 3_576
H15B H10A 2.9720 no 1_565
H15B H11A 2.5877 no 1_565
H1B3 O2A 2.8699 no 3_576
H1B3 O1B 3.4046 no .
H1B3 C14A 3.2739 no .
H1B3 C15A 3.4158 no .
H1B3 C1MB 3.4696 no 2_555
H1B3 H13A 3.3969 no .
H1B3 H4B2 3.3933 no .
H1B3 H14A 2.7473 no .
H1B3 H11A 2.8088 no 1_565
H1B3 H15C 2.5245 no .
H1B3 H1B3 3.4392 no 2_555
H1B3 H1B2 2.7364 no 2_555
H1B3 H3A 3.4506 no 4_574
H1B2 O3A 3.2136 no 4_574
H1B2 O2A 2.7944 no 4_574
H1B2 C5A 3.2859 no 4_574
H1B2 C1MB 2.9847 no 2_555
H1B2 H12A 2.9683 no 2_565
H1B2 H11A 3.4712 no 1_565
H1B2 H1B3 2.7364 no 2_555
H1B2 H1B2 2.3741 no 2_555
H1B2 H1B1 3.5901 no 2_555
H1B2 H3A 2.5828 no 4_574
H1B1 S2B 3.1087 no 1_565
H1B1 O1B 3.2568 no .
H1B1 C4B 3.5376 no 1_565
H1B1 C11A 3.2935 no 1_565
H1B1 H4B1 2.5913 no 1_565
H1B1 H11A 2.7571 no 1_565
H1B1 H15C 2.9772 no .
H1B1 H15A 3.5799 no .
H1B1 H1B2 3.5901 no 2_555
H1B1 H3A 3.0363 no 4_574
H13B O3A 3.3970 no 2_656
H13B O1MA 3.5003 no 2_656
H13B O2B 3.2720 no 3_666
H13B O3B 3.5543 no 3_666
H13B C5B 3.5289 no 3_666
H13B H4A2 3.2966 no .
H13B H13B 3.0994 no 2_656
H13B H1A3 3.3171 no .
H13B H3B 3.2827 no 3_666
H1A3 O2B 2.6784 no 3_666
H1A3 C14B 3.3283 no .
H1A3 C11B 3.4777 no 1_545
H1A3 C1MA 3.3318 no 2_656
H1A3 H12B 3.3888 no 1_545
H1A3 H14B 2.5008 no .
H1A3 H11B 2.9425 no 1_545
H1A3 H15F 3.2905 no .
H1A3 H15E 3.1515 no .
H1A3 H13B 3.3171 no .
H1A3 H1A3 3.2020 no 2_656
H1A3 H1A2 2.7100 no 2_656
H1A3 H3B 3.4329 no 4_565
H1A1 S2A 3.0147 no 1_545
H1A1 O1A 3.3425 no .
H1A1 O3A 3.1673 no 1_545
H1A1 C4A 3.4002 no 1_545
H1A1 C5A 3.4392 no 1_545
H1A1 C11B 3.3885 no 1_545
H1A1 H4A1 2.6113 no 1_545
H1A1 H14B 3.4521 no .
H1A1 H11B 3.1749 no 1_545
H1A1 H15E 2.9447 no .
H1A1 H3B 3.2387 no 4_565
H1A2 O3A 3.0402 no 1_545
H1A2 O2B 2.9615 no 4_565
H1A2 O3B 3.3110 no 4_565
H1A2 C5B 3.4383 no 4_565
H1A2 C1MA 3.1497 no 2_656
H1A2 H4A1 3.4595 no 1_545
H1A2 H12B 3.5223 no 1_545
H1A2 H12B 2.8367 no 2_646
H1A2 H1A3 2.7100 no 2_656
H1A2 H1A2 2.7005 no 2_656
H1A2 H3A 3.3081 no 1_545
H1A2 H3B 2.6281 no 4_565
H3A O1MB 1.7555 no 4_575
H3A C12B 3.3035 no 2_656
H3A C1MB 2.6370 no 4_575
H3A H12B 2.6006 no 2_656
H3A H13A 3.2503 no 3_576
H3A H1B3 3.4506 no 4_575
H3A H1B2 2.5828 no 4_575
H3A H1B1 3.0363 no 4_575
H3A H1A2 3.3081 no 1_565
H3A H1B4 2.2948 no 4_575
H1A4 O1A 1.9442 no .
H1A4 O3B 2.9860 no 4_565
H1A4 N1A 3.5283 no .
H1A4 C4A 3.2073 no .
H1A4 C2A 3.0009 no .
H1A4 C13A 3.5077 no 3_566
H1A4 C14B 3.5955 no .
H1A4 C12A 3.5128 no 3_566
H1A4 H4A2 2.3449 no .
H1A4 H13A 3.5143 no 3_566
H1A4 H14B 3.0266 no .
H1A4 H12A 3.5308 no 3_566
H1A4 H15E 3.3832 no .
H1A4 H3B 2.2292 no 4_565
H1B4 O3A 3.0714 no 4_574
H1B4 O1B 1.9635 no .
H1B4 O2B 3.3145 no .
H1B4 N1B 3.4426 no .
H1B4 C2B 2.9760 no .
H1B4 C12B 3.4340 no 3_676
H1B4 C5B 3.1212 no .
H1B4 C4B 3.0566 no .
H1B4 H12B 3.1460 no 3_676
H1B4 H4B2 2.4591 no .
H1B4 H11B 3.5173 no 3_676
H1B4 H15C 3.2543 no .
H1B4 H3A 2.2948 no 4_574
H3B O1MA 1.7562 no 4_564
H3B C13A 3.3835 no 2_555
H3B C12A 3.3469 no 2_555
H3B C1MA 2.7072 no 4_564
H3B H4A2 3.4835 no 4_564
H3B H13A 2.9492 no 2_555
H3B H12A 2.8880 no 2_555
H3B H13B 3.2827 no 3_666
H3B H1A3 3.4329 no 4_564
H3B H1A1 3.2387 no 4_564
H3B H1A2 2.6281 no 4_564
H3B H1A4 2.2292 no 4_564

loop_
_geom_hbond_atom_site_label_D
_geom_hbond_atom_site_label_H
_geom_hbond_atom_site_label_A
_geom_hbond_site_symmetry_A
_geom_hbond_distance_DA
_geom_hbond_distance_DH
_geom_hbond_distance_HA
_geom_hbond_angle_DHA
_geom_hbond_publ_flag
O3A H3A O1MB 4_575 2.5893(18) 0.840 1.755 171.6 no
O1MA H1A4 O1A . 2.7707(14) 0.840 1.944 167.7 no
O1MB H1B4 O1B . 2.7820(14) 0.840 1.964 164.4 no
O3B H3B O1MA 4_564 2.5874(18) 0.840 1.756 169.9 no

loop_
_geom_torsion_atom_site_label_1
_geom_torsion_atom_site_label_2
_geom_torsion_atom_site_label_3
_geom_torsion_atom_site_label_4
_geom_torsion
_geom_torsion_publ_flag
C3A S1A C1A S2A -179.38(11) no
C3A S1A C1A N1A 1.04(11) no
C1A S1A C3A C6A 178.12(14) no
C1A S1A C3A C2A -1.69(10) no
C3B S1B C1B S2B 175.25(11) no
C3B S1B C1B N1B -4.65(11) no
C1B S1B C3B C2B 4.37(10) no
C1B S1B C3B C6B -174.90(14) no
C4A N1A C2A O1A 0.6(3) no
C4A N1A C2A C3A -177.86(11) no
C2A N1A C4A C5A -106.30(15) no
C4A N1A C1A S1A 176.62(11) no
C4A N1A C1A S2A -2.9(2) no
C1A N1A C4A C5A 77.21(16) no
C2A N1A C1A S1A -0.04(17) no
C2A N1A C1A S2A -179.61(12) no
C1A N1A C2A O1A 177.21(13) no
C1A N1A C2A C3A -1.25(17) no
C2B N1B C4B C5B 84.37(16) no
C4B N1B C2B O1B 0.8(3) no
C4B N1B C2B C3B -178.81(11) no
C2B N1B C1B S1B 3.77(17) no
C2B N1B C1B S2B -176.13(12) no
C1B N1B C2B O1B 179.16(13) no
C1B N1B C2B C3B -0.44(18) no
C4B N1B C1B S1B -177.87(11) no
C4B N1B C1B S2B 2.2(2) no
C1B N1B C4B C5B -93.93(15) no
C8A C9A C14A C13A 178.79(13) no
C14A C9A C8A C7A -16.2(3) no
C8A C9A C10A C11A -179.33(13) no
C10A C9A C8A C7A 164.94(14) no
C14A C9A C10A C11A 1.7(3) no
C10A C9A C14A C13A -2.3(3) no
C9B C10B C11B C12B -0.3(3) no
C11B C10B C9B C8B 179.69(14) no
C11B C10B C9B C14B 1.0(3) no
O1B C2B C3B S1B 177.36(13) no
O1B C2B C3B C6B -3.3(3) no
N1B C2B C3B S1B -3.05(16) no
N1B C2B C3B C6B 176.32(12) no
C7B C6B C3B S1B 1.5(3) no
C7B C6B C3B C2B -177.72(14) no
C3B C6B C7B C8B -175.85(15) no
C3B C6B C7B C15B 5.3(3) no
N1A C4A C5A O3A -171.04(12) no
N1A C4A C5A O2A 10.5(3) no
C6A C7A C8A C9A -177.99(13) no
C8A C7A C6A C3A -177.37(14) no
C15A C7A C6A C3A 5.9(3) no
C15A C7A C8A C9A -1.5(3) no
C9B C8B C7B C6B 178.26(14) no
C9B C8B C7B C15B -3.0(3) no
C7B C8B C9B C10B 166.03(15) no
C7B C8B C9B C14B -15.4(3) no
C10B C9B C14B C13B -1.5(3) no
C8B C9B C14B C13B 180.00(13) no
C11B C12B C13B C14B -0.4(3) no
C13B C12B C11B C10B -0.1(3) no
C7A C6A C3A S1A 3.6(3) no
C7A C6A C3A C2A -176.57(14) no
S1A C3A C2A O1A -176.49(12) no
S1A C3A C2A N1A 1.93(15) no
C6A C3A C2A O1A 3.7(3) no
C6A C3A C2A N1A -177.91(13) no
C14A C13A C12A C11A 0.3(3) no
C12A C13A C14A C9A 1.4(3) no
O2B C5B C4B N1B -11.7(2) no
O3B C5B C4B N1B 169.29(12) no
C9B C14B C13B C12B 1.2(3) no
C13A C12A C11A C10A -1.0(3) no
C9A C10A C11A C12A -0.1(3) no
